data_8105728
loop_
_publ_author_name
'Lu, Zhi-Qiang'

_publ_section_title
;
 The crystal structure of 2-(benzhydryloxy)-3-nitropyridine, C18H14N2O3
;
_journal_issue 3
_journal_name_full 'Zeitschrift f\"ur Kristallographie - New Crystal Structures'
_journal_page_first 479
_journal_page_last 480
_journal_paper_doi 10.1515/ncrs-2022-0100
_journal_volume 237
_journal_year 2022
_chemical_formula_moiety 'C18 H14 N2 O3'
_chemical_formula_sum 'C18 H14 N2 O3'
_chemical_formula_weight 306.31
_space_group_crystal_system monoclinic
_space_group_IT_number 14
_space_group_name_Hall '-P 2yn'
_space_group_name_H-M_alt 'P 1 21/n 1'
_atom_sites_solution_hydrogens geom
_cell_angle_alpha 90
_cell_angle_beta 91.902(3)
_cell_angle_gamma 90
_cell_formula_units_Z 4
_cell_length_a 8.1644(3)
_cell_length_b 14.5766(6)
_cell_length_c 12.9462(4)
_cell_measurement_reflns_used 5471
_cell_measurement_temperature 293(2)
_cell_measurement_theta_max 29.443
_cell_measurement_theta_min 2.10
_cell_volume 1539.87(10)
_computing_cell_refinement 'Bruker SMART'
_computing_data_collection 'Bruker SMART'
_computing_data_reduction 'Bruker SAINT'
_computing_molecular_graphics 'Olex2 1.3 (Dolomanov et al., 2009)'
_computing_publication_material 'Olex2 1.3 (Dolomanov et al., 2009)'
_computing_structure_refinement 'SHELXL 2018/3 (Sheldrick, 2015)'
_computing_structure_solution 'SHELXS-97 (Sheldrick, 1990)'
_diffrn_ambient_temperature 293(2)
_diffrn_measured_fraction_theta_full 1.000
_diffrn_measured_fraction_theta_max 0.883
_diffrn_measurement_device_type 'multiwire proportional'
_diffrn_measurement_method 'phi and omega scans'
_diffrn_radiation_monochromator graphite
_diffrn_radiation_type MoK\a
_diffrn_radiation_wavelength 0.71073
_diffrn_reflns_av_R_equivalents 0.0266
_diffrn_reflns_av_unetI/netI 0.0314
_diffrn_reflns_Laue_measured_fraction_full 1.000
_diffrn_reflns_Laue_measured_fraction_max 0.883
_diffrn_reflns_limit_h_max 10
_diffrn_reflns_limit_h_min -10
_diffrn_reflns_limit_k_max 18
_diffrn_reflns_limit_k_min -19
_diffrn_reflns_limit_l_max 16
_diffrn_reflns_limit_l_min -17
_diffrn_reflns_number 11916
_diffrn_reflns_point_group_measured_fraction_full 1.000
_diffrn_reflns_point_group_measured_fraction_max 0.883
_diffrn_reflns_theta_full 25.242
_diffrn_reflns_theta_max 29.598
_diffrn_reflns_theta_min 2.105
_exptl_absorpt_coefficient_mu 0.092
_exptl_absorpt_correction_T_max 0.9855
_exptl_absorpt_correction_T_min 0.9775
_exptl_absorpt_correction_type none
_exptl_crystal_colour colorless
_exptl_crystal_density_diffrn 1.321
_exptl_crystal_density_method 'not measured'
_exptl_crystal_description block
_exptl_crystal_F_000 640
_exptl_crystal_size_max 0.25
_exptl_crystal_size_mid 0.22
_exptl_crystal_size_min 0.16
_refine_diff_density_max 0.335
_refine_diff_density_min -0.308
_refine_diff_density_rms 0.035
_refine_ls_extinction_coef .
_refine_ls_extinction_method none
_refine_ls_goodness_of_fit_ref 1.000
_refine_ls_hydrogen_treatment constr
_refine_ls_matrix_type full
_refine_ls_number_parameters 208
_refine_ls_number_reflns 3825
_refine_ls_number_restraints 0
_refine_ls_restrained_S_all 1.000
_refine_ls_R_factor_all 0.0674
_refine_ls_R_factor_gt 0.0499
_refine_ls_shift/su_max 0.000
_refine_ls_shift/su_mean 0.000
_refine_ls_structure_factor_coef Fsqd
_refine_ls_weighting_details 'w=1/[\s^2^(Fo^2^)+(0.0960P)^2^+0.1949P] where P=(Fo^2^+2Fc^2^)/3'
_refine_ls_weighting_scheme calc
_refine_ls_wR_factor_gt 0.1527
_refine_ls_wR_factor_ref 0.1673
_reflns_Friedel_coverage 0.000
_reflns_Friedel_fraction_full .
_reflns_Friedel_fraction_max .
_reflns_number_gt 2796
_reflns_number_total 3825
_reflns_threshold_expression 'I > 2\s(I)'
_cod_data_source_file suppl_j_ncrs-2022-0100_suppl.cif
_cod_data_source_block a
_cod_database_code 8105728
_shelx_space_group_comment
;
The symmetry employed for this shelxl refinement is uniquely defined
by the following loop, which should always be used as a source of
symmetry information in preference to the above space-group names.
They are only intended as comments.
;
_shelx_estimated_absorpt_t_max 0.986
_shelx_estimated_absorpt_t_min 0.977
_olex2_refinement_description
;
1. Fixed Uiso
 At 1.2 times of:
  All C(H) groups
2.a Ternary CH refined with riding coordinates:
 C7(H7)
2.b Aromatic/amide H refined with riding coordinates:
 C1(H1), C2(H2), C3(H3), C4(H4), C5(H5), C9(H9), C10(H10), C11(H11), C12(H12),
 C13(H13), C16(H16), C17(H17), C18(H18)
;
_olex2_submission_special_instructions 'No special instructions were received'

loop_
_space_group_symop_operation_xyz
'x, y, z'
'-x+1/2, y+1/2, -z+1/2'
'-x, -y, -z'
'x-1/2, -y-1/2, z-1/2'

loop_
_atom_site_label
_atom_site_type_symbol
_atom_site_fract_x
_atom_site_fract_y
_atom_site_fract_z
_atom_site_U_iso_or_equiv
_atom_site_adp_type
_atom_site_occupancy
_atom_site_site_symmetry_order
_atom_site_calc_flag
_atom_site_refinement_flags_posn
_atom_site_refinement_flags_adp
_atom_site_refinement_flags_occupancy
_atom_site_disorder_assembly
_atom_site_disorder_group
O1 O 0.22413(12) 0.34883(7) 0.70184(7) 0.0457(3) Uani 1 1 d . . . . .
O2 O -0.0318(3) 0.19323(19) 0.49957(14) 0.1493(10) Uani 1 1 d . . . . .
O3 O 0.1047(2) 0.31363(16) 0.51760(10) 0.1089(7) Uani 1 1 d . . . . .
N1 N 0.08023(17) 0.28975(9) 0.83617(9) 0.0503(3) Uani 1 1 d . . . . .
N2 N 0.0288(2) 0.25240(13) 0.55302(11) 0.0702(5) Uani 1 1 d . . . . .
C1 C 0.1894(2) 0.54946(11) 0.72630(12) 0.0515(4) Uani 1 1 d . . . . .
H1 H 0.212180 0.536690 0.657881 0.062 Uiso 1 1 calc R U . . .
C2 C 0.1072(2) 0.62952(13) 0.75029(15) 0.0616(4) Uani 1 1 d . . . . .
H2 H 0.074514 0.670071 0.698113 0.074 Uiso 1 1 calc R U . . .
C3 C 0.0740(2) 0.64882(13) 0.85182(17) 0.0686(5) Uani 1 1 d . . . . .
H3 H 0.018591 0.702364 0.868110 0.082 Uiso 1 1 calc R U . . .
C4 C 0.1226(3) 0.58936(14) 0.92843(15) 0.0709(5) Uani 1 1 d . . . . .
H4 H 0.101048 0.602974 0.996837 0.085 Uiso 1 1 calc R U . . .
C5 C 0.2035(2) 0.50909(12) 0.90499(11) 0.0572(4) Uani 1 1 d . . . . .
H5 H 0.235152 0.468795 0.957659 0.069 Uiso 1 1 calc R U . . .
C6 C 0.23792(17) 0.48823(10) 0.80342(10) 0.0414(3) Uani 1 1 d . . . . .
C7 C 0.32383(17) 0.39987(10) 0.77740(9) 0.0410(3) Uani 1 1 d . . . . .
H7 H 0.339421 0.362967 0.840231 0.049 Uiso 1 1 calc R U . . .
C8 C 0.48808(17) 0.41507(10) 0.72895(11) 0.0438(3) Uani 1 1 d . . . . .
C9 C 0.5069(2) 0.41189(12) 0.62327(12) 0.0565(4) Uani 1 1 d . . . . .
H9 H 0.417345 0.399296 0.579276 0.068 Uiso 1 1 calc R U . . .
C10 C 0.6607(2) 0.42764(14) 0.58288(15) 0.0686(5) Uani 1 1 d . . . . .
H10 H 0.673387 0.424743 0.511830 0.082 Uiso 1 1 calc R U . . .
C11 C 0.7935(2) 0.44736(13) 0.64680(17) 0.0668(5) Uani 1 1 d . . . . .
H11 H 0.895335 0.458300 0.619117 0.080 Uiso 1 1 calc R U . . .
C12 C 0.7755(2) 0.45088(13) 0.75159(16) 0.0636(5) Uani 1 1 d . . . . .
H12 H 0.865197 0.464389 0.795059 0.076 Uiso 1 1 calc R U . . .
C13 C 0.6237(2) 0.43433(12) 0.79300(13) 0.0539(4) Uani 1 1 d . . . . .
H13 H 0.612638 0.436143 0.864237 0.065 Uiso 1 1 calc R U . . .
C14 C 0.10411(17) 0.29552(10) 0.73592(10) 0.0407(3) Uani 1 1 d . . . . .
C15 C 0.00814(19) 0.24509(11) 0.66414(12) 0.0506(4) Uani 1 1 d . . . . .
C16 C -0.1113(2) 0.18736(14) 0.69954(17) 0.0719(5) Uani 1 1 d . . . . .
H16 H -0.174327 0.152218 0.653296 0.086 Uiso 1 1 calc R U . . .
C17 C -0.1365(3) 0.18224(14) 0.80361(18) 0.0793(6) Uani 1 1 d . . . . .
H17 H -0.217925 0.144893 0.829401 0.095 Uiso 1 1 calc R U . . .
C18 C -0.0382(3) 0.23360(12) 0.86785(14) 0.0658(5) Uani 1 1 d . . . . .
H18 H -0.054295 0.229518 0.938483 0.079 Uiso 1 1 calc R U . . .

loop_
_atom_site_aniso_label
_atom_site_aniso_U_11
_atom_site_aniso_U_22
_atom_site_aniso_U_33
_atom_site_aniso_U_23
_atom_site_aniso_U_13
_atom_site_aniso_U_12
O1 0.0452(6) 0.0523(6) 0.0396(5) -0.0032(4) 0.0002(4) -0.0114(4)
O2 0.183(2) 0.181(2) 0.0831(11) -0.0615(13) -0.0191(13) -0.0666(19)
O3 0.1122(14) 0.1686(19) 0.0462(7) -0.0104(9) 0.0058(8) -0.0504(13)
N1 0.0566(8) 0.0474(7) 0.0474(6) -0.0016(5) 0.0083(5) -0.0077(6)
N2 0.0558(9) 0.0989(13) 0.0555(8) -0.0285(8) -0.0064(7) -0.0030(9)
C1 0.0467(8) 0.0578(9) 0.0502(7) 0.0073(6) 0.0053(6) -0.0030(7)
C2 0.0521(9) 0.0539(10) 0.0787(11) 0.0137(8) 0.0010(8) -0.0018(8)
C3 0.0606(11) 0.0504(10) 0.0953(13) -0.0111(9) 0.0118(10) -0.0015(8)
C4 0.0830(13) 0.0661(12) 0.0643(10) -0.0183(9) 0.0133(10) -0.0020(10)
C5 0.0677(11) 0.0584(10) 0.0455(8) -0.0051(7) 0.0015(7) -0.0032(8)
C6 0.0353(7) 0.0448(8) 0.0439(7) -0.0012(5) 0.0001(5) -0.0087(6)
C7 0.0408(7) 0.0455(8) 0.0363(6) 0.0009(5) -0.0033(5) -0.0058(6)
C8 0.0395(7) 0.0423(8) 0.0495(7) 0.0029(6) -0.0005(6) 0.0006(6)
C9 0.0490(9) 0.0696(11) 0.0513(8) -0.0009(7) 0.0050(7) -0.0029(8)
C10 0.0609(11) 0.0800(13) 0.0661(10) 0.0015(9) 0.0202(9) -0.0018(9)
C11 0.0417(8) 0.0620(11) 0.0975(14) 0.0070(9) 0.0163(9) 0.0018(8)
C12 0.0402(8) 0.0602(10) 0.0897(12) 0.0050(9) -0.0061(8) -0.0019(7)
C13 0.0446(8) 0.0571(10) 0.0596(9) 0.0045(7) -0.0055(7) -0.0021(7)
C14 0.0375(7) 0.0373(7) 0.0474(7) -0.0045(5) 0.0023(5) 0.0014(5)
C15 0.0416(8) 0.0534(9) 0.0568(8) -0.0158(7) 0.0010(6) 0.0012(6)
C16 0.0579(11) 0.0642(12) 0.0936(14) -0.0241(10) 0.0018(9) -0.0183(9)
C17 0.0753(13) 0.0650(12) 0.0991(15) -0.0091(10) 0.0265(11) -0.0309(10)
C18 0.0771(12) 0.0558(10) 0.0659(10) 0.0000(8) 0.0227(9) -0.0140(9)

loop_
_atom_type_symbol
_atom_type_description
_atom_type_scat_dispersion_real
_atom_type_scat_dispersion_imag
_atom_type_scat_source
C C 0.0033 0.0016 'International Tables Vol C Tables 4.2.6.8 and 6.1.1.4'
H H 0.0000 0.0000 'International Tables Vol C Tables 4.2.6.8 and 6.1.1.4'
N N 0.0061 0.0033 'International Tables Vol C Tables 4.2.6.8 and 6.1.1.4'
O O 0.0106 0.0060 'International Tables Vol C Tables 4.2.6.8 and 6.1.1.4'

loop_
_geom_angle_atom_site_label_1
_geom_angle_atom_site_label_2
_geom_angle_atom_site_label_3
_geom_angle
_geom_angle_site_symmetry_1
_geom_angle_site_symmetry_3
C14 O1 C7 118.35(10) . .
C14 N1 C18 118.06(14) . .
O2 N2 C15 117.18(19) . .
O3 N2 O2 121.82(18) . .
O3 N2 C15 120.99(14) . .
C2 C1 H1 119.7 . .
C2 C1 C6 120.61(15) . .
C6 C1 H1 119.7 . .
C1 C2 H2 120.1 . .
C3 C2 C1 119.78(16) . .
C3 C2 H2 120.1 . .
C2 C3 H3 120.0 . .
C4 C3 C2 120.06(17) . .
C4 C3 H3 120.0 . .
C3 C4 H4 119.8 . .
C3 C4 C5 120.46(16) . .
C5 C4 H4 119.8 . .
C4 C5 H5 119.8 . .
C4 C5 C6 120.45(16) . .
C6 C5 H5 119.8 . .
C1 C6 C5 118.63(14) . .
C1 C6 C7 120.79(12) . .
C5 C6 C7 120.57(13) . .
O1 C7 C6 109.41(11) . .
O1 C7 H7 109.4 . .
O1 C7 C8 106.22(10) . .
C6 C7 H7 109.4 . .
C6 C7 C8 113.06(11) . .
C8 C7 H7 109.4 . .
C9 C8 C7 122.24(13) . .
C9 C8 C13 119.00(14) . .
C13 C8 C7 118.75(12) . .
C8 C9 H9 120.1 . .
C8 C9 C10 119.75(16) . .
C10 C9 H9 120.1 . .
C9 C10 H10 119.6 . .
C11 C10 C9 120.75(16) . .
C11 C10 H10 119.6 . .
C10 C11 H11 120.1 . .
C12 C11 C10 119.74(15) . .
C12 C11 H11 120.1 . .
C11 C12 H12 119.9 . .
C11 C12 C13 120.18(17) . .
C13 C12 H12 119.9 . .
C8 C13 H13 119.7 . .
C12 C13 C8 120.57(15) . .
C12 C13 H13 119.7 . .
O1 C14 C15 119.02(12) . .
N1 C14 O1 119.65(12) . .
N1 C14 C15 121.31(13) . .
C14 C15 N2 122.34(14) . .
C16 C15 N2 118.62(15) . .
C16 C15 C14 119.04(14) . .
C15 C16 H16 120.3 . .
C17 C16 C15 119.37(17) . .
C17 C16 H16 120.3 . .
C16 C17 H17 121.1 . .
C18 C17 C16 117.78(16) . .
C18 C17 H17 121.1 . .
N1 C18 C17 124.41(16) . .
N1 C18 H18 117.8 . .
C17 C18 H18 117.8 . .

loop_
_geom_bond_atom_site_label_1
_geom_bond_atom_site_label_2
_geom_bond_distance
_geom_bond_site_symmetry_2
O1 C7 1.4561(16) .
O1 C14 1.3369(17) .
O2 N2 1.202(2) .
O3 N2 1.187(2) .
N1 C14 1.3214(17) .
N1 C18 1.342(2) .
N2 C15 1.458(2) .
C1 H1 0.9300 .
C1 C2 1.387(3) .
C1 C6 1.387(2) .
C2 H2 0.9300 .
C2 C3 1.380(3) .
C3 H3 0.9300 .
C3 C4 1.366(3) .
C4 H4 0.9300 .
C4 C5 1.383(3) .
C5 H5 0.9300 .
C5 C6 1.3873(19) .
C6 C7 1.510(2) .
C7 H7 0.9800 .
C7 C8 1.5155(18) .
C8 C9 1.383(2) .
C8 C13 1.390(2) .
C9 H9 0.9300 .
C9 C10 1.395(2) .
C10 H10 0.9300 .
C10 C11 1.372(3) .
C11 H11 0.9300 .
C11 C12 1.370(3) .
C12 H12 0.9300 .
C12 C13 1.387(2) .
C13 H13 0.9300 .
C14 C15 1.403(2) .
C15 C16 1.378(2) .
C16 H16 0.9300 .
C16 C17 1.372(3) .
C17 H17 0.9300 .
C17 C18 1.361(3) .
C18 H18 0.9300 .

loop_
_geom_torsion_atom_site_label_1
_geom_torsion_atom_site_label_2
_geom_torsion_atom_site_label_3
_geom_torsion_atom_site_label_4
_geom_torsion
_geom_torsion_site_symmetry_1
_geom_torsion_site_symmetry_2
_geom_torsion_site_symmetry_3
_geom_torsion_site_symmetry_4
O1 C7 C8 C9 22.01(19) . . . .
O1 C7 C8 C13 -159.07(13) . . . .
O1 C14 C15 N2 -3.3(2) . . . .
O1 C14 C15 C16 177.46(16) . . . .
O2 N2 C15 C14 164.1(2) . . . .
O2 N2 C15 C16 -16.7(3) . . . .
O3 N2 C15 C14 -14.7(3) . . . .
O3 N2 C15 C16 164.5(2) . . . .
N1 C14 C15 N2 178.09(14) . . . .
N1 C14 C15 C16 -1.1(2) . . . .
N2 C15 C16 C17 -177.60(19) . . . .
C1 C2 C3 C4 0.2(3) . . . .
C1 C6 C7 O1 -54.99(16) . . . .
C1 C6 C7 C8 63.16(17) . . . .
C2 C1 C6 C5 -0.4(2) . . . .
C2 C1 C6 C7 178.52(14) . . . .
C2 C3 C4 C5 -0.7(3) . . . .
C3 C4 C5 C6 0.6(3) . . . .
C4 C5 C6 C1 0.0(2) . . . .
C4 C5 C6 C7 -178.99(16) . . . .
C5 C6 C7 O1 123.95(14) . . . .
C5 C6 C7 C8 -117.90(15) . . . .
C6 C1 C2 C3 0.4(3) . . . .
C6 C7 C8 C9 -97.99(17) . . . .
C6 C7 C8 C13 80.94(17) . . . .
C7 O1 C14 N1 -0.70(19) . . . .
C7 O1 C14 C15 -179.29(13) . . . .
C7 C8 C9 C10 179.14(16) . . . .
C7 C8 C13 C12 -178.43(15) . . . .
C8 C9 C10 C11 -0.8(3) . . . .
C9 C8 C13 C12 0.5(2) . . . .
C9 C10 C11 C12 0.6(3) . . . .
C10 C11 C12 C13 0.2(3) . . . .
C11 C12 C13 C8 -0.7(3) . . . .
C13 C8 C9 C10 0.2(3) . . . .
C14 O1 C7 C6 -84.01(14) . . . .
C14 O1 C7 C8 153.65(12) . . . .
C14 N1 C18 C17 -0.3(3) . . . .
C14 C15 C16 C17 1.6(3) . . . .
C15 C16 C17 C18 -1.5(3) . . . .
C16 C17 C18 N1 0.8(3) . . . .
C18 N1 C14 O1 -178.13(15) . . . .
C18 N1 C14 C15 0.4(2) . . . .
